data_4032030
loop_
_publ_author_name
'Zou, Gong-Feng'
'Zhang, Shi-Qiang'
'Wang, Jia-Xin'
'Liao, Wei-Wei'

_publ_section_title
;
 Asymmetric Construction of Functionalized 1,2-Dihydropyridine and
 Pyridine Derivatives with Adjacent Stereocenters via a Unified Metal-Free
 Catalytic Approach.
;
_journal_issue 13
_journal_name_full 'The Journal of organic chemistry'
_journal_page_first 5717
_journal_page_last 5725
_journal_paper_doi 10.1021/acs.joc.6b00791
_journal_volume 81
_journal_year 2016
_chemical_absolute_configuration unk
_chemical_formula_sum 'C27 H33 N3 O5'
_chemical_formula_weight 479.56
_chemical_name_systematic
; 
 ? 
;
_space_group_IT_number 4
_symmetry_cell_setting monoclinic
_symmetry_space_group_name_Hall 'P 2yb'
_symmetry_space_group_name_H-M 'P 1 21 1'
_atom_sites_solution_hydrogens geom
_atom_sites_solution_primary direct
_atom_sites_solution_secondary difmap
_audit_creation_method SHELXL-97
_cell_angle_alpha 90.00
_cell_angle_beta 90.17(3)
_cell_angle_gamma 90.00
_cell_formula_units_Z 2
_cell_length_a 7.7400(15)
_cell_length_b 15.740(3)
_cell_length_c 10.990(2)
_cell_measurement_reflns_used 331
_cell_measurement_temperature 293(2)
_cell_measurement_theta_max 27.49
_cell_measurement_theta_min 3.18
_cell_volume 1338.9(4)
_computing_structure_refinement 'SHELXL-97 (Sheldrick, 1997)'
_computing_structure_solution 'SHELXS-97 (Sheldrick, 1990)'
_diffrn_ambient_temperature 293(2)
_diffrn_measured_fraction_theta_full 0.996
_diffrn_measured_fraction_theta_max 0.996
_diffrn_measurement_device_type CCD
_diffrn_radiation_monochromator graphite
_diffrn_radiation_source 'fine-focus sealed tube'
_diffrn_radiation_type MoK\a
_diffrn_radiation_wavelength 0.71073
_diffrn_reflns_av_R_equivalents 0.0311
_diffrn_reflns_av_sigmaI/netI 0.0386
_diffrn_reflns_limit_h_max 10
_diffrn_reflns_limit_h_min -10
_diffrn_reflns_limit_k_max 17
_diffrn_reflns_limit_k_min -20
_diffrn_reflns_limit_l_max 14
_diffrn_reflns_limit_l_min -14
_diffrn_reflns_number 12960
_diffrn_reflns_theta_full 27.49
_diffrn_reflns_theta_max 27.49
_diffrn_reflns_theta_min 3.18
_exptl_absorpt_coefficient_mu 0.083
_exptl_absorpt_correction_T_max 0.9853
_exptl_absorpt_correction_T_min 0.9821
_exptl_absorpt_correction_type multi-scan
_exptl_absorpt_process_details sadabs
_exptl_crystal_colour colorless
_exptl_crystal_density_diffrn 1.190
_exptl_crystal_density_method 'not measured'
_exptl_crystal_description block
_exptl_crystal_F_000 512
_exptl_crystal_size_max 0.22
_exptl_crystal_size_mid 0.20
_exptl_crystal_size_min 0.18
_refine_diff_density_max 0.197
_refine_diff_density_min -0.143
_refine_diff_density_rms 0.036
_refine_ls_abs_structure_details 'Flack H D (1983), Acta Cryst. A39, 876-881'
_refine_ls_abs_structure_Flack -1.7(9)
_refine_ls_extinction_method none
_refine_ls_goodness_of_fit_ref 1.053
_refine_ls_hydrogen_treatment mixed
_refine_ls_matrix_type full
_refine_ls_number_parameters 331
_refine_ls_number_reflns 5392
_refine_ls_number_restraints 1
_refine_ls_restrained_S_all 1.053
_refine_ls_R_factor_all 0.0550
_refine_ls_R_factor_gt 0.0405
_refine_ls_shift/su_max 0.001
_refine_ls_shift/su_mean 0.000
_refine_ls_structure_factor_coef Fsqd
_refine_ls_weighting_details 'calc w=1/[\s^2^(Fo^2^)+(0.0571P)^2^+0.0000P] where P=(Fo^2^+2Fc^2^)/3'
_refine_ls_weighting_scheme calc
_refine_ls_wR_factor_gt 0.0968
_refine_ls_wR_factor_ref 0.1043
_reflns_number_gt 4141
_reflns_number_total 5392
_reflns_threshold_expression >2sigma(I)
_cod_data_source_file jo6b00791_si_002.cif
_cod_data_source_block 1
_cod_depositor_comments
;
The following automatic conversions were performed:

'_symmetry_cell_setting' value 'Monoclinic' changed to 'monoclinic'
according to
/usr/data/users/saulius/crontab/automatic-downloads/current/ACS/lib/dictionaries/cif_core.dic
dictionary named 'cif_core.dic' version 2.4.2 from 2011-04-26.

Automatic conversion script
Id: cif_fix_values 4268 2015-11-12 08:31:59Z antanas 
;
_cod_original_cell_volume 1338.9(5)
_cod_original_sg_symbol_H-M P2(1)
_cod_database_code 4032030

loop_
_symmetry_equiv_pos_as_xyz
'x, y, z'
'-x, y+1/2, -z'

loop_
_atom_site_label
_atom_site_type_symbol
_atom_site_fract_x
_atom_site_fract_y
_atom_site_fract_z
_atom_site_U_iso_or_equiv
_atom_site_adp_type
_atom_site_occupancy
_atom_site_symmetry_multiplicity
_atom_site_calc_flag
_atom_site_refinement_flags
C1 C 1.0372(4) 0.76042(19) 0.8031(3) 0.0803(8) Uani 1 1 d .
H1A H 1.0745 0.7715 0.7214 0.120 Uiso 1 1 calc R
H1B H 1.1337 0.7656 0.8577 0.120 Uiso 1 1 calc R
H1C H 0.9496 0.8007 0.8253 0.120 Uiso 1 1 calc R
C2 C 0.9640(3) 0.67109(16) 0.8108(2) 0.0577(6) Uani 1 1 d .
H2 H 0.937(3) 0.6608(17) 0.897(2) 0.069 Uiso 1 1 calc .
C3 C 1.0922(3) 0.6037(2) 0.7733(3) 0.0851(9) Uani 1 1 d .
H3A H 1.0377 0.5489 0.7761 0.128 Uiso 1 1 calc R
H3B H 1.1891 0.6044 0.8280 0.128 Uiso 1 1 calc R
H3C H 1.1311 0.6148 0.6921 0.128 Uiso 1 1 calc R
C4 C 0.5953(4) 0.6963(3) 0.9092(3) 0.1028(12) Uani 1 1 d .
H4A H 0.6861 0.6995 0.9688 0.154 Uiso 1 1 calc R
H4B H 0.4909 0.6773 0.9474 0.154 Uiso 1 1 calc R
H4C H 0.5769 0.7515 0.8742 0.154 Uiso 1 1 calc R
C5 C 0.6456(3) 0.63478(15) 0.81093(18) 0.0548(5) Uani 1 1 d .
H5 H 0.549(3) 0.6326(16) 0.753(2) 0.066 Uiso 1 1 calc .
C6 C 0.6737(4) 0.5448(2) 0.8567(3) 0.0982(11) Uani 1 1 d .
H6A H 0.7155 0.5100 0.7914 0.147 Uiso 1 1 calc R
H6B H 0.5665 0.5222 0.8861 0.147 Uiso 1 1 calc R
H6C H 0.7571 0.5454 0.9216 0.147 Uiso 1 1 calc R
C7 C 0.7954(2) 0.67872(12) 0.62271(16) 0.0393(4) Uani 1 1 d .
C8 C 0.6272(2) 0.66993(11) 0.55415(15) 0.0374(4) Uani 1 1 d .
C9 C 0.4847(2) 0.72236(13) 0.56774(17) 0.0450(4) Uani 1 1 d .
H9 H 0.4861 0.7662 0.6244 0.054 Uiso 1 1 calc R
C10 C 0.3400(2) 0.70850(13) 0.49571(17) 0.0453(4) Uani 1 1 d .
H10 H 0.2430 0.7429 0.5037 0.054 Uiso 1 1 calc R
C11 C 0.3416(2) 0.64330(11) 0.41234(15) 0.0359(4) Uani 1 1 d .
C12 C 0.6179(2) 0.60796(13) 0.46638(17) 0.0474(5) Uani 1 1 d .
H12 H 0.7143 0.5737 0.4546 0.057 Uiso 1 1 calc R
C13 C 0.1792(2) 0.62602(12) 0.33506(15) 0.0381(4) Uani 1 1 d .
H13 H 0.082(3) 0.6193(14) 0.3984(19) 0.046 Uiso 1 1 d .
C14 C 0.1372(3) 0.70203(12) 0.25470(16) 0.0433(4) Uani 1 1 d .
C15 C 0.2664(3) 0.74905(14) 0.1981(2) 0.0553(5) Uani 1 1 d .
H15 H 0.3814 0.7338 0.2093 0.066 Uiso 1 1 calc R
C16 C 0.2260(4) 0.81843(15) 0.1251(2) 0.0717(7) Uani 1 1 d .
H16 H 0.3133 0.8492 0.0873 0.086 Uiso 1 1 calc R
C17 C 0.0542(5) 0.84142(18) 0.1089(2) 0.0784(8) Uani 1 1 d .
H17 H 0.0261 0.8876 0.0598 0.094 Uiso 1 1 calc R
C18 C -0.0730(4) 0.79642(18) 0.1648(2) 0.0725(7) Uani 1 1 d .
H18 H -0.1878 0.8123 0.1538 0.087 Uiso 1 1 calc R
C19 C -0.0336(3) 0.72689(16) 0.2384(2) 0.0592(6) Uani 1 1 d .
H19 H -0.1217 0.6971 0.2767 0.071 Uiso 1 1 calc R
C20 C 0.1918(2) 0.53987(11) 0.26269(15) 0.0387(4) Uani 1 1 d .
C21 C 0.0130(3) 0.51937(13) 0.20734(19) 0.0489(5) Uani 1 1 d .
C22 C -0.2584(3) 0.4570(2) 0.2370(3) 0.0922(10) Uani 1 1 d .
H22A H -0.3131 0.5051 0.1995 0.138 Uiso 1 1 calc R
H22B H -0.3290 0.4366 0.3025 0.138 Uiso 1 1 calc R
H22C H -0.2440 0.4127 0.1778 0.138 Uiso 1 1 calc R
C23 C 0.2439(2) 0.46618(12) 0.34692(17) 0.0415(4) Uani 1 1 d .
C24 C 0.2114(4) 0.40806(17) 0.5458(2) 0.0735(7) Uani 1 1 d .
H24A H 0.2130 0.3537 0.5042 0.088 Uiso 1 1 calc R
H24B H 0.1190 0.4069 0.6052 0.088 Uiso 1 1 calc R
C25 C 0.3807(5) 0.4217(2) 0.6095(3) 0.1025(11) Uani 1 1 d .
H25A H 0.4728 0.4193 0.5513 0.154 Uiso 1 1 calc R
H25B H 0.3973 0.3781 0.6695 0.154 Uiso 1 1 calc R
H25C H 0.3805 0.4763 0.6484 0.154 Uiso 1 1 calc R
C26 C 0.3173(3) 0.54716(13) 0.15534(17) 0.0457(4) Uani 1 1 d .
H26A H 0.2809 0.5945 0.1048 0.055 Uiso 1 1 calc R
H26B H 0.4310 0.5608 0.1873 0.055 Uiso 1 1 calc R
C27 C 0.3326(3) 0.47144(16) 0.07778(19) 0.0543(5) Uani 1 1 d .
N1 N 0.79752(19) 0.66428(10) 0.74288(13) 0.0428(4) Uani 1 1 d .
N2 N 0.4777(2) 0.59370(11) 0.39621(15) 0.0467(4) Uani 1 1 d .
N3 N 0.3493(3) 0.41684(16) 0.0121(2) 0.0794(6) Uani 1 1 d .
O1 O 0.92489(17) 0.69675(11) 0.56319(12) 0.0562(4) Uani 1 1 d .
O2 O 0.17896(19) 0.47579(9) 0.45783(12) 0.0523(3) Uani 1 1 d .
O3 O 0.32794(18) 0.40633(10) 0.31423(13) 0.0561(4) Uani 1 1 d .
O4 O -0.08998(17) 0.48203(11) 0.28438(16) 0.0654(4) Uani 1 1 d .
O5 O -0.0244(2) 0.53574(16) 0.10436(18) 0.0941(7) Uani 1 1 d .

loop_
_atom_site_aniso_label
_atom_site_aniso_U_11
_atom_site_aniso_U_22
_atom_site_aniso_U_33
_atom_site_aniso_U_23
_atom_site_aniso_U_13
_atom_site_aniso_U_12
C1 0.0737(16) 0.095(2) 0.0721(16) -0.0130(14) -0.0176(13) -0.0323(14)
C2 0.0463(11) 0.0831(16) 0.0434(11) 0.0042(10) -0.0141(9) -0.0098(11)
C3 0.0541(14) 0.104(2) 0.097(2) 0.0193(17) -0.0202(13) 0.0152(14)
C4 0.0789(19) 0.157(3) 0.0726(18) -0.033(2) 0.0237(15) -0.020(2)
C5 0.0481(11) 0.0736(15) 0.0425(10) 0.0104(10) -0.0036(9) -0.0128(10)
C6 0.094(2) 0.103(2) 0.098(2) 0.0529(19) -0.0178(17) -0.0354(17)
C7 0.0361(9) 0.0433(10) 0.0384(9) -0.0006(8) -0.0045(7) -0.0038(7)
C8 0.0356(9) 0.0427(10) 0.0339(8) 0.0016(7) -0.0045(7) -0.0043(7)
C9 0.0444(10) 0.0455(10) 0.0452(10) -0.0097(8) -0.0083(8) 0.0023(8)
C10 0.0409(9) 0.0467(11) 0.0482(10) -0.0078(8) -0.0076(8) 0.0073(8)
C11 0.0352(8) 0.0375(9) 0.0349(8) 0.0021(7) -0.0053(7) -0.0001(7)
C12 0.0368(9) 0.0560(13) 0.0493(11) -0.0113(9) -0.0080(8) 0.0061(8)
C13 0.0345(9) 0.0436(10) 0.0362(9) -0.0012(8) -0.0055(7) 0.0018(8)
C14 0.0507(10) 0.0444(10) 0.0348(8) -0.0029(8) -0.0096(8) 0.0066(8)
C15 0.0652(13) 0.0487(12) 0.0518(12) 0.0029(9) -0.0051(10) 0.0006(10)
C16 0.110(2) 0.0487(13) 0.0568(13) 0.0088(10) -0.0013(14) -0.0017(13)
C17 0.126(2) 0.0575(15) 0.0514(13) 0.0032(12) -0.0194(15) 0.0259(16)
C18 0.0851(17) 0.0768(17) 0.0553(13) -0.0018(12) -0.0205(13) 0.0342(15)
C19 0.0599(13) 0.0685(15) 0.0492(11) -0.0011(10) -0.0112(10) 0.0186(11)
C20 0.0352(9) 0.0423(10) 0.0386(9) -0.0020(7) -0.0068(7) -0.0005(7)
C21 0.0419(10) 0.0504(11) 0.0545(12) -0.0108(9) -0.0146(9) 0.0031(9)
C22 0.0330(11) 0.100(2) 0.144(3) -0.050(2) -0.0098(14) -0.0056(12)
C23 0.0379(9) 0.0426(10) 0.0440(10) -0.0022(8) -0.0055(8) -0.0035(8)
C24 0.107(2) 0.0590(13) 0.0550(13) 0.0179(11) 0.0071(14) 0.0010(15)
C25 0.121(3) 0.102(3) 0.084(2) 0.0255(19) -0.0316(19) 0.011(2)
C26 0.0489(10) 0.0460(11) 0.0423(10) -0.0063(8) -0.0036(8) -0.0046(8)
C27 0.0541(12) 0.0607(13) 0.0481(12) -0.0094(11) 0.0030(9) -0.0091(10)
N1 0.0391(8) 0.0528(10) 0.0365(8) 0.0021(7) -0.0079(6) -0.0068(7)
N2 0.0384(8) 0.0535(10) 0.0483(9) -0.0143(7) -0.0110(7) 0.0050(7)
N3 0.0962(16) 0.0772(15) 0.0650(12) -0.0276(12) 0.0136(11) -0.0179(13)
O1 0.0387(7) 0.0850(11) 0.0450(7) 0.0006(7) -0.0017(6) -0.0118(7)
O2 0.0627(8) 0.0488(8) 0.0457(7) 0.0060(6) 0.0038(6) 0.0008(7)
O3 0.0633(9) 0.0475(8) 0.0576(8) -0.0002(7) -0.0043(7) 0.0110(8)
O4 0.0354(7) 0.0787(11) 0.0820(11) -0.0136(9) -0.0032(7) -0.0126(7)
O5 0.0746(12) 0.1360(19) 0.0713(12) 0.0080(12) -0.0423(10) -0.0167(11)

loop_
_atom_type_symbol
_atom_type_description
_atom_type_scat_dispersion_real
_atom_type_scat_dispersion_imag
_atom_type_scat_source
C C 0.0033 0.0016 'International Tables Vol C Tables 4.2.6.8 and 6.1.1.4'
H H 0.0000 0.0000 'International Tables Vol C Tables 4.2.6.8 and 6.1.1.4'
N N 0.0061 0.0033 'International Tables Vol C Tables 4.2.6.8 and 6.1.1.4'
O O 0.0106 0.0060 'International Tables Vol C Tables 4.2.6.8 and 6.1.1.4'

loop_
_geom_angle_atom_site_label_1
_geom_angle_atom_site_label_2
_geom_angle_atom_site_label_3
_geom_angle
N1 C2 C3 112.33(19)
N1 C2 C1 111.12(19)
C3 C2 C1 113.0(2)
N1 C5 C4 111.8(2)
N1 C5 C6 110.4(2)
C4 C5 C6 113.6(3)
O1 C7 N1 123.71(16)
O1 C7 C8 117.27(15)
N1 C7 C8 118.99(16)
C12 C8 C9 117.27(15)
C12 C8 C7 117.36(16)
C9 C8 C7 125.27(16)
C8 C9 C10 119.11(17)
C11 C10 C9 119.26(17)
N2 C11 C10 122.52(15)
N2 C11 C13 118.09(14)
C10 C11 C13 119.39(15)
N2 C12 C8 124.10(17)
C14 C13 C11 110.75(15)
C14 C13 C20 113.40(13)
C11 C13 C20 112.29(13)
C19 C14 C15 118.48(19)
C19 C14 C13 119.87(19)
C15 C14 C13 121.64(17)
C16 C15 C14 121.0(2)
C17 C16 C15 119.5(3)
C18 C17 C16 120.0(2)
C17 C18 C19 120.9(2)
C14 C19 C18 120.2(2)
C26 C20 C23 110.73(15)
C26 C20 C21 106.35(15)
C23 C20 C21 108.22(15)
C26 C20 C13 111.34(15)
C23 C20 C13 111.22(13)
C21 C20 C13 108.80(14)
O5 C21 O4 124.41(19)
O5 C21 C20 122.8(2)
O4 C21 C20 112.77(17)
O3 C23 O2 124.80(18)
O3 C23 C20 123.59(18)
O2 C23 C20 111.57(16)
O2 C24 C25 110.7(2)
C27 C26 C20 115.92(17)
N3 C27 C26 175.1(2)
C7 N1 C5 123.17(15)
C7 N1 C2 119.29(16)
C5 N1 C2 117.33(15)
C11 N2 C12 117.70(15)
C23 O2 C24 117.36(17)
C21 O4 C22 116.0(2)

loop_
_geom_bond_atom_site_label_1
_geom_bond_atom_site_label_2
_geom_bond_distance
C1 C2 1.518(4)
C2 N1 1.491(2)
C2 C3 1.511(4)
C4 C5 1.503(4)
C5 N1 1.471(3)
C5 C6 1.518(4)
C7 O1 1.232(2)
C7 N1 1.340(2)
C7 C8 1.509(2)
C8 C12 1.374(3)
C8 C9 1.386(3)
C9 C10 1.387(2)
C10 C11 1.376(3)
C11 N2 1.324(2)
C11 C13 1.539(2)
C12 N2 1.348(2)
C13 C14 1.522(3)
C13 C20 1.575(3)
C14 C19 1.389(3)
C14 C15 1.392(3)
C15 C16 1.390(3)
C16 C17 1.389(4)
C17 C18 1.361(4)
C18 C19 1.394(4)
C20 C26 1.535(3)
C20 C23 1.537(3)
C20 C21 1.544(2)
C21 O5 1.195(3)
C21 O4 1.304(3)
C22 O4 1.456(3)
C23 O3 1.201(2)
C23 O2 1.328(2)
C24 O2 1.461(3)
C24 C25 1.499(4)
C26 C27 1.470(3)
C27 N3 1.130(3)
